data_1563738
loop_
_publ_author_name
'Abe, Hideki'
'Sato, Akira'
'Tsujii, Naohito'
'Furubayashi, Takao'
'Shimoda, Masahiko'

_publ_section_title
;
 Structural refinement of T2Mo3O8 (T=Mg, Co, Zn and Mn) and anomalous
 valence of trinuclear molybdenum clusters in Mn2Mo3O8
;
_journal_issue 2
_journal_name_full 'Journal of Solid State Chemistry'
_journal_page_first 379
_journal_page_last 384
_journal_paper_doi 10.1016/j.jssc.2009.11.024
_journal_volume 183
_journal_year 2010
_chemical_formula_sum 'Mg2 Mo3 O8'
_chemical_formula_weight 464.44
_space_group_IT_number 186
_space_group_name_Hall 'P 6c -2c'
_space_group_name_H-M_alt 'P 63 m c'
_symmetry_cell_setting hexagonal
_symmetry_space_group_name_H-M 'P 63 m c'
_atom_sites_solution_hydrogens geom
_atom_sites_solution_primary direct
_atom_sites_solution_secondary difmap
_audit_creation_method SHELXL-97
_cell_angle_alpha 90.00
_cell_angle_beta 90.00
_cell_angle_gamma 120.00
_cell_formula_units_Z 2
_cell_length_a 5.76280(10)
_cell_length_b 5.76280(10)
_cell_length_c 9.8770(3)
_cell_measurement_temperature 293(2)
_cell_volume 284.068(11)
_computing_cell_refinement 'SAINT-Plus-NT(Bruker, 1999)'
_computing_data_collection 'SMART-NT(Bruker, 1999)'
_computing_data_reduction 'SAINT-Plus-NT(Bruker, 1999)'
_computing_structure_refinement 'SHELXL-97 (Sheldrick, 1997)'
_diffrn_ambient_temperature 293(2)
_diffrn_measured_fraction_theta_full 0.998
_diffrn_measured_fraction_theta_max 1.000
_diffrn_measurement_device_type 'Bruker SMART APEX CCD area-detector'
_diffrn_measurement_method \w
_diffrn_radiation_monochromator graphite
_diffrn_radiation_source 'fine-focus sealed tube'
_diffrn_radiation_type MoK\a
_diffrn_radiation_wavelength 0.71073
_diffrn_reflns_av_R_equivalents 0.0413
_diffrn_reflns_av_sigmaI/netI 0.0263
_diffrn_reflns_limit_h_max 11
_diffrn_reflns_limit_h_min -12
_diffrn_reflns_limit_k_max 12
_diffrn_reflns_limit_k_min -12
_diffrn_reflns_limit_l_max 21
_diffrn_reflns_limit_l_min -18
_diffrn_reflns_number 8267
_diffrn_reflns_theta_full 52.02
_diffrn_reflns_theta_max 52.02
_diffrn_reflns_theta_min 4.08
_exptl_absorpt_coefficient_mu 6.752
_exptl_absorpt_correction_T_max 0.5101
_exptl_absorpt_correction_T_min 0.2869
_exptl_absorpt_correction_type multi-scan
_exptl_absorpt_process_details 'SADABS; Bruker, 1999)'
_exptl_crystal_colour black
_exptl_crystal_density_diffrn 5.430
_exptl_crystal_density_method 'not measured'
_exptl_crystal_F_000 428
_exptl_crystal_size_max 0.2
_exptl_crystal_size_mid 0.2
_exptl_crystal_size_min 0.01
_refine_diff_density_max 1.235
_refine_diff_density_min -4.236
_refine_diff_density_rms 0.463
_refine_ls_abs_structure_details 'Flack H D (1983), Acta Cryst. A39, 876-881'
_refine_ls_abs_structure_Flack 0.08(5)
_refine_ls_extinction_coef 0.133(4)
_refine_ls_extinction_expression Fc^*^=kFc[1+0.001xFc^2^\l^3^/sin(2\q)]^-1/4^
_refine_ls_extinction_method SHELXL
_refine_ls_goodness_of_fit_ref 1.145
_refine_ls_hydrogen_treatment mixed
_refine_ls_matrix_type full
_refine_ls_number_parameters 31
_refine_ls_number_reflns 1201
_refine_ls_number_restraints 0
_refine_ls_restrained_S_all 1.145
_refine_ls_R_factor_all 0.0273
_refine_ls_R_factor_gt 0.0269
_refine_ls_shift/su_max 0.047
_refine_ls_shift/su_mean 0.004
_refine_ls_structure_factor_coef Fsqd
_refine_ls_weighting_details 'calc w=1/[\s^2^(Fo^2^)+(0.0330P)^2^+0.0000P] where P=(Fo^2^+2Fc^2^)/3'
_refine_ls_weighting_scheme calc
_refine_ls_wR_factor_gt 0.0560
_refine_ls_wR_factor_ref 0.0562
_reflns_number_gt 1188
_reflns_number_total 1201
_reflns_threshold_expression >2sigma(I)
_cod_data_source_file JSSC-2010-183-379.cif
_cod_data_source_block 2
_cod_original_sg_symbol_H-M P63mc
_cod_database_code 1563738

loop_
_symmetry_equiv_pos_as_xyz
'x, y, z'
'-y, x-y, z'
'-x+y, -x, z'
'-x, -y, z+1/2'
'y, -x+y, z+1/2'
'x-y, x, z+1/2'
'-y, -x, z'
'-x+y, y, z'
'x, x-y, z'
'y, x, z+1/2'
'x-y, -y, z+1/2'
'-x, -x+y, z+1/2'

loop_
_atom_site_label
_atom_site_type_symbol
_atom_site_fract_x
_atom_site_fract_y
_atom_site_fract_z
_atom_site_U_iso_or_equiv
_atom_site_adp_type
_atom_site_occupancy
_atom_site_symmetry_multiplicity
_atom_site_calc_flag
_atom_site_refinement_flags
_atom_site_disorder_assembly
_atom_site_disorder_group
Mg1 Mg 0.3333 0.6667 0.94630(18) 0.00606(18) Uani 1 6 d S . .
Mg2 Mg 0.3333 0.6667 0.51157(18) 0.00659(19) Uani 1 6 d S . .
Mo Mo 0.146175(12) 0.853825(12) 0.2500 0.00452(4) Uani 1 2 d S . .
O1 O 0.0000 0.0000 0.3924(3) 0.0063(3) Uani 1 6 d S . .
O2 O 0.3333 0.6667 0.1439(3) 0.0063(3) Uani 1 6 d S . .
O3 O 0.48740(15) 0.51260(15) 0.36668(18) 0.00601(19) Uani 1 2 d S . .
O4 O 0.1674(2) 0.3347(4) 0.6333(2) 0.00697(17) Uani 1 2 d S . .

loop_
_atom_site_aniso_label
_atom_site_aniso_U_11
_atom_site_aniso_U_22
_atom_site_aniso_U_33
_atom_site_aniso_U_23
_atom_site_aniso_U_13
_atom_site_aniso_U_12
Mg1 0.0060(3) 0.0060(3) 0.0061(5) 0.000 0.000 0.00302(14)
Mg2 0.0074(3) 0.0074(3) 0.0050(5) 0.000 0.000 0.00369(15)
Mo 0.00445(5) 0.00445(5) 0.00508(5) -0.00001(3) 0.00001(3) 0.00253(3)
O1 0.0067(5) 0.0067(5) 0.0055(7) 0.000 0.000 0.0033(2)
O2 0.0055(4) 0.0055(4) 0.0079(8) 0.000 0.000 0.0027(2)
O3 0.0051(3) 0.0051(3) 0.0075(5) 0.00011(17) -0.00011(17) 0.0022(3)
O4 0.0067(3) 0.0065(4) 0.0077(5) 0.0019(4) 0.0009(2) 0.0032(2)

loop_
_atom_type_symbol
_atom_type_description
_atom_type_scat_dispersion_real
_atom_type_scat_dispersion_imag
_atom_type_scat_source
Mg Mg 0.0486 0.0363 'International Tables Vol C Tables 4.2.6.8 and 6.1.1.4'
Mo Mo -1.6832 0.6857 'International Tables Vol C Tables 4.2.6.8 and 6.1.1.4'
O O 0.0106 0.0060 'International Tables Vol C Tables 4.2.6.8 and 6.1.1.4'

loop_
_geom_angle_atom_site_label_1
_geom_angle_atom_site_label_2
_geom_angle_atom_site_label_3
_geom_angle
_geom_angle_site_symmetry_1
_geom_angle_site_symmetry_3
O2 Mg1 O3 113.72(7) 1_556 6
O2 Mg1 O3 113.72(7) 1_556 5_565
O3 Mg1 O3 104.90(8) 6 5_565
O2 Mg1 O3 113.72(7) 1_556 4_665
O3 Mg1 O3 104.90(8) 6 4_665
O3 Mg1 O3 104.90(8) 5_565 4_665
O2 Mg1 Mg2 79.03(5) 1_556 4_675
O3 Mg1 Mg2 121.730(19) 6 4_675
O3 Mg1 Mg2 34.69(6) 5_565 4_675
O3 Mg1 Mg2 121.730(19) 4_665 4_675
O2 Mg1 Mg2 79.03(5) 1_556 4_565
O3 Mg1 Mg2 34.69(6) 6 4_565
O3 Mg1 Mg2 121.730(19) 5_565 4_565
O3 Mg1 Mg2 121.730(19) 4_665 4_565
Mg2 Mg1 Mg2 116.47(3) 4_675 4_565
O2 Mg1 Mg2 79.03(5) 1_556 4_665
O3 Mg1 Mg2 121.730(19) 6 4_665
O3 Mg1 Mg2 121.730(19) 5_565 4_665
O3 Mg1 Mg2 34.69(6) 4_665 4_665
Mg2 Mg1 Mg2 116.47(3) 4_675 4_665
Mg2 Mg1 Mg2 116.47(3) 4_565 4_665
O4 Mg2 O4 89.01(10) 3_565 2_665
O4 Mg2 O4 89.01(10) 3_565 .
O4 Mg2 O4 89.01(10) 2_665 .
O4 Mg2 O3 95.96(6) 3_565 3_565
O4 Mg2 O3 173.02(10) 2_665 3_565
O4 Mg2 O3 95.96(6) . 3_565
O4 Mg2 O3 95.96(6) 3_565 2_665
O4 Mg2 O3 95.96(6) 2_665 2_665
O4 Mg2 O3 173.02(10) . 2_665
O3 Mg2 O3 78.69(9) 3_565 2_665
O4 Mg2 O3 173.02(10) 3_565 .
O4 Mg2 O3 95.96(6) 2_665 .
O4 Mg2 O3 95.96(6) . .
O3 Mg2 O3 78.69(9) 3_565 .
O3 Mg2 O3 78.69(9) 2_665 .
O4 Mg2 Mo 90.09(6) 3_565 .
O4 Mg2 Mo 135.48(5) 2_665 .
O4 Mg2 Mo 135.48(5) . .
O3 Mg2 Mo 39.96(4) 3_565 .
O3 Mg2 Mo 39.96(4) 2_665 .
O3 Mg2 Mo 82.93(7) . .
O4 Mg2 Mo 135.48(5) 3_565 2_665
O4 Mg2 Mo 135.48(5) 2_665 2_665
O4 Mg2 Mo 90.09(6) . 2_665
O3 Mg2 Mo 39.96(4) 3_565 2_665
O3 Mg2 Mo 82.93(7) 2_665 2_665
O3 Mg2 Mo 39.96(4) . 2_665
Mo Mg2 Mo 60.99(3) . 2_665
O4 Mg2 Mo 135.48(5) 3_565 3_565
O4 Mg2 Mo 90.09(6) 2_665 3_565
O4 Mg2 Mo 135.48(5) . 3_565
O3 Mg2 Mo 82.93(7) 3_565 3_565
O3 Mg2 Mo 39.96(4) 2_665 3_565
O3 Mg2 Mo 39.96(4) . 3_565
Mo Mg2 Mo 60.99(3) . 3_565
Mo Mg2 Mo 60.99(3) 2_665 3_565
O4 Mg2 Mg1 73.40(3) 3_565 4_564
O4 Mg2 Mg1 155.00(10) 2_665 4_564
O4 Mg2 Mg1 73.40(3) . 4_564
O3 Mg2 Mg1 31.97(5) 3_565 4_564
O3 Mg2 Mg1 103.28(6) 2_665 4_564
O3 Mg2 Mg1 103.28(6) . 4_564
Mo Mg2 Mg1 63.78(3) . 4_564
Mo Mg2 Mg1 63.78(3) 2_665 4_564
Mo Mg2 Mg1 114.90(6) 3_565 4_564
O4 Mg2 Mg1 73.40(3) 3_565 4_674
O4 Mg2 Mg1 73.40(3) 2_665 4_674
O4 Mg2 Mg1 155.00(10) . 4_674
O3 Mg2 Mg1 103.28(5) 3_565 4_674
O3 Mg2 Mg1 31.97(5) 2_665 4_674
O3 Mg2 Mg1 103.28(6) . 4_674
Mo Mg2 Mg1 63.78(3) . 4_674
Mo Mg2 Mg1 114.90(6) 2_665 4_674
Mo Mg2 Mg1 63.78(3) 3_565 4_674
Mg1 Mg2 Mg1 116.47(3) 4_564 4_674
O4 Mg2 Mg1 155.00(10) 3_565 4_664
O4 Mg2 Mg1 73.40(3) 2_665 4_664
O4 Mg2 Mg1 73.40(3) . 4_664
O3 Mg2 Mg1 103.28(5) 3_565 4_664
O3 Mg2 Mg1 103.28(6) 2_665 4_664
O3 Mg2 Mg1 31.97(5) . 4_664
Mo Mg2 Mg1 114.90(6) . 4_664
Mo Mg2 Mg1 63.78(3) 2_665 4_664
Mo Mg2 Mg1 63.78(3) 3_565 4_664
Mg1 Mg2 Mg1 116.47(3) 4_564 4_664
Mg1 Mg2 Mg1 116.47(3) 4_674 4_664
O4 Mo O4 95.63(13) 4_564 5_564
O4 Mo O1 100.35(5) 4_564 1_565
O4 Mo O1 100.35(5) 5_564 1_565
O4 Mo O3 166.50(6) 4_564 2_665
O4 Mo O3 91.24(8) 5_564 2_665
O1 Mo O3 89.77(6) 1_565 2_665
O4 Mo O3 91.24(8) 4_564 3_565
O4 Mo O3 166.50(6) 5_564 3_565
O1 Mo O3 89.77(6) 1_565 3_565
O3 Mo O3 79.81(9) 2_665 3_565
O4 Mo O2 89.41(6) 4_564 .
O4 Mo O2 89.41(6) 5_564 .
O1 Mo O2 165.36(9) 1_565 .
O3 Mo O2 79.04(6) 2_665 .
O3 Mo O2 79.04(6) 3_565 .
O4 Mo Mo 49.67(4) 4_564 3_465
O4 Mo Mo 95.38(5) 5_564 3_465
O1 Mo Mo 51.42(4) 1_565 3_465
O3 Mo Mo 141.19(4) 2_665 3_465
O3 Mo Mo 97.92(4) 3_565 3_465
O2 Mo Mo 139.05(4) . 3_465
O4 Mo Mo 95.38(5) 4_564 2_675
O4 Mo Mo 49.67(4) 5_564 2_675
O1 Mo Mo 51.42(4) 1_565 2_675
O3 Mo Mo 97.92(4) 2_665 2_675
O3 Mo Mo 141.19(4) 3_565 2_675
O2 Mo Mo 139.05(4) . 2_675
Mo Mo Mo 60.0 3_465 2_675
O4 Mo Mg2 131.75(6) 4_564 .
O4 Mo Mg2 131.75(6) 5_564 .
O1 Mo Mg2 81.93(6) 1_565 .
O3 Mo Mg2 40.53(4) 2_665 .
O3 Mo Mg2 40.53(4) 3_565 .
O2 Mo Mg2 83.43(7) . .
Mo Mo Mg2 120.494(15) 3_465 .
Mo Mo Mg2 120.494(15) 2_675 .
Mo O1 Mo 77.16(8) 3_455 1_545
Mo O1 Mo 77.16(8) 3_455 2_665
Mo O1 Mo 77.16(8) 1_545 2_665
Mg1 O2 Mo 119.30(7) 1_554 .
Mg1 O2 Mo 119.30(7) 1_554 3_565
Mo O2 Mo 98.09(9) . 3_565
Mg1 O2 Mo 119.30(7) 1_554 2_665
Mo O2 Mo 98.09(9) . 2_665
Mo O2 Mo 98.09(9) 3_565 2_665
Mg1 O3 Mo 119.31(5) 4_664 2_665
Mg1 O3 Mo 119.31(5) 4_664 3_565
Mo O3 Mo 102.39(7) 2_665 3_565
Mg1 O3 Mg2 113.34(10) 4_664 .
Mo O3 Mg2 99.51(6) 2_665 .
Mo O3 Mg2 99.51(6) 3_565 .
Mo O4 Mo 80.67(7) 6_655 4_565
Mo O4 Mg2 137.47(5) 6_655 .
Mo O4 Mg2 137.47(5) 4_565 .

loop_
_geom_bond_atom_site_label_1
_geom_bond_atom_site_label_2
_geom_bond_distance
_geom_bond_site_symmetry_2
Mg1 O2 1.951(3) 1_556
Mg1 O3 1.9545(17) 6
Mg1 O3 1.9545(17) 5_565
Mg1 O3 1.9545(17) 4_665
Mg1 Mg2 3.3890(6) 4_675
Mg1 Mg2 3.3890(6) 4_565
Mg1 Mg2 3.3890(6) 4_665
Mg2 O4 2.047(2) 3_565
Mg2 O4 2.047(2) 2_665
Mg2 O4 2.047(2) .
Mg2 O3 2.101(2) 3_565
Mg2 O3 2.101(2) 2_665
Mg2 O3 2.101(2) .
Mg2 Mo 3.1882(14) .
Mg2 Mo 3.1882(14) 2_665
Mg2 Mo 3.1882(14) 3_565
Mg2 Mg1 3.3890(6) 4_564
Mg2 Mg1 3.3890(6) 4_674
Mg2 Mg1 3.3890(6) 4_664
Mo O4 1.9522(15) 4_564
Mo O4 1.9522(15) 5_564
Mo O1 2.0263(18) 1_565
Mo O3 2.0761(11) 2_665
Mo O3 2.0761(11) 3_565
Mo O2 2.1421(14) .
Mo Mo 2.5271(2) 3_465
Mo Mo 2.5271(2) 2_675
O1 Mo 2.0263(18) 3_455
O1 Mo 2.0263(18) 1_545
O1 Mo 2.0263(18) 2_665
O2 Mg1 1.951(3) 1_554
O2 Mo 2.1421(14) 3_565
O2 Mo 2.1421(14) 2_665
O3 Mg1 1.9545(17) 4_664
O3 Mo 2.0761(10) 2_665
O3 Mo 2.0761(10) 3_565
O4 Mo 1.9522(15) 6_655
O4 Mo 1.9522(15) 4_565
